data_1544981
loop_
_publ_author_name
'Kawamura, Moe'
'Kamo, Shogo'
'Azuma, Shuhei'
'Kubo, Konomi'
'Sasamori, Takahiro'
'Tokitoh, Norihiro'
'Kuramochi, Kouji'
'Tsubaki, Kazunori'

_publ_section_title
;
 Skeletal Rearrangements of Polycyclic \a-Ketols.
;
_journal_issue 2
_journal_name_full 'Organic letters'
_journal_page_first 301
_journal_page_last 303
_journal_paper_doi 10.1021/acs.orglett.6b03541
_journal_volume 19
_journal_year 2017
_chemical_formula_moiety 'C22 H13 Br O3'
_chemical_formula_sum 'C22 H13 Br O3'
_chemical_formula_weight 405.23
_chemical_melting_point 205
_chemical_name_common 6-Bromo-7a-methyl-7,7a-dihydro-5H-dibenzo[b,g]fluorene-5,8,13-trione
_chemical_name_systematic
; 
 ? 
;
_space_group_IT_number 2
_symmetry_cell_setting triclinic
_symmetry_Int_Tables_number 2
_symmetry_space_group_name_Hall '-P 1'
_symmetry_space_group_name_H-M 'P -1'
_atom_sites_solution_hydrogens geom
_atom_sites_solution_primary direct
_atom_sites_solution_secondary difmap
_audit_creation_method SHELXL-97
_cell_angle_alpha 75.761(3)
_cell_angle_beta 75.876(5)
_cell_angle_gamma 79.427(5)
_cell_formula_units_Z 2
_cell_length_a 6.9248(4)
_cell_length_b 10.1578(6)
_cell_length_c 12.5321(6)
_cell_measurement_reflns_used 2958
_cell_measurement_temperature 103(2)
_cell_measurement_theta_max 25.5
_cell_measurement_theta_min 2.09
_cell_volume 821.43(8)
_computing_cell_refinement HKL2000
_computing_data_collection CrystalClear
_computing_data_reduction HKL2000
_computing_molecular_graphics 'Yadokari-XG 2011 (Wakita Nemoto et al., 2011)'
_computing_publication_material 'Yadokari-XG 2011 (Wakita,Nemoto et al., 2011)'
_computing_structure_refinement 'SHELXL-97 (Sheldrick, 1997)'
_computing_structure_solution SIR2004
_diffrn_ambient_temperature 103(2)
_diffrn_detector_area_resol_mean 7.31
_diffrn_measured_fraction_theta_full 0.966
_diffrn_measured_fraction_theta_max 0.966
_diffrn_measurement_device_type 'Rigaku Mercury'
_diffrn_measurement_method \w
_diffrn_radiation_monochromator graphite
_diffrn_radiation_source 'fine-focus sealed tube'
_diffrn_radiation_type MoK\a
_diffrn_radiation_wavelength 0.71075
_diffrn_reflns_av_R_equivalents 0.0488
_diffrn_reflns_av_sigmaI/netI 0.0494
_diffrn_reflns_limit_h_max 7
_diffrn_reflns_limit_h_min -8
_diffrn_reflns_limit_k_max 12
_diffrn_reflns_limit_k_min -12
_diffrn_reflns_limit_l_max 15
_diffrn_reflns_limit_l_min -15
_diffrn_reflns_number 6202
_diffrn_reflns_theta_full 25.50
_diffrn_reflns_theta_max 25.50
_diffrn_reflns_theta_min 2.09
_exptl_absorpt_coefficient_mu 2.522
_exptl_absorpt_correction_T_max 0.6324
_exptl_absorpt_correction_T_min 0.4722
_exptl_absorpt_correction_type multi-scan
_exptl_absorpt_process_details
;
 MULABS - Empirical Correction for Absorption Anisotropy.
 Blessing, R. H., Acta Cryst., A51, 33-38 (1995).
;
_exptl_crystal_colour 'pale yellow'
_exptl_crystal_density_diffrn 1.638
_exptl_crystal_density_method 'not measured'
_exptl_crystal_description prism
_exptl_crystal_F_000 408
_exptl_crystal_size_max 0.35
_exptl_crystal_size_mid 0.25
_exptl_crystal_size_min 0.20
_refine_diff_density_max 1.340
_refine_diff_density_min -1.349
_refine_diff_density_rms 0.113
_refine_ls_extinction_method none
_refine_ls_goodness_of_fit_ref 1.027
_refine_ls_hydrogen_treatment constr
_refine_ls_matrix_type full
_refine_ls_number_parameters 236
_refine_ls_number_reflns 2958
_refine_ls_number_restraints 0
_refine_ls_restrained_S_all 1.027
_refine_ls_R_factor_all 0.0479
_refine_ls_R_factor_gt 0.0456
_refine_ls_shift/su_max 0.001
_refine_ls_shift/su_mean 0.000
_refine_ls_structure_factor_coef Fsqd
_refine_ls_weighting_details 'calc w=1/[\s^2^(Fo^2^)+(0.0927P)^2^+0.0000P] where P=(Fo^2^+2Fc^2^)/3'
_refine_ls_weighting_scheme calc
_refine_ls_wR_factor_gt 0.1174
_refine_ls_wR_factor_ref 0.1190
_reflns_number_gt 2765
_reflns_number_total 2958
_reflns_threshold_expression >2sigma(I)
_cod_data_source_file ol6b03541_si_002.cif
_cod_data_source_block kk85a
_cod_depositor_comments 'Adding full bibliography for 1544980--1544981.cif.'
_cod_original_sg_symbol_H-M P-1
_cod_database_code 1544981

loop_
_symmetry_equiv_pos_as_xyz
'x, y, z'
'-x, -y, -z'

loop_
_atom_site_label
_atom_site_type_symbol
_atom_site_fract_x
_atom_site_fract_y
_atom_site_fract_z
_atom_site_U_iso_or_equiv
_atom_site_adp_type
_atom_site_occupancy
_atom_site_symmetry_multiplicity
_atom_site_calc_flag
_atom_site_refinement_flags
C1 C 1.2463(5) 0.2966(3) -0.3961(3) 0.0217(6) Uani 1 1 d .
C2 C 1.4358(5) 0.3185(3) -0.4589(3) 0.0251(6) Uani 1 1 d .
H1 H 1.5060 0.3807 -0.4427 0.030 Uiso 1 1 calc R
C3 C 1.5242(5) 0.2506(3) -0.5455(3) 0.0300(7) Uani 1 1 d .
H2 H 1.6552 0.2654 -0.5877 0.036 Uiso 1 1 calc R
C4 C 1.4213(5) 0.1608(3) -0.5707(3) 0.0299(7) Uani 1 1 d .
H3 H 1.4802 0.1162 -0.6315 0.036 Uiso 1 1 calc R
C5 C 1.2328(5) 0.1364(3) -0.5071(3) 0.0287(7) Uani 1 1 d .
H4 H 1.1635 0.0739 -0.5238 0.034 Uiso 1 1 calc R
C6 C 1.1444(5) 0.2024(3) -0.4192(2) 0.0223(6) Uani 1 1 d .
C7 C 1.1513(5) 0.3763(3) -0.3071(2) 0.0218(6) Uani 1 1 d .
O1 O 1.2437(3) 0.4510(2) -0.28110(18) 0.0269(5) Uani 1 1 d .
C8 C 0.9490(5) 0.1672(3) -0.3471(3) 0.0243(6) Uani 1 1 d .
O2 O 0.8433(4) 0.1019(2) -0.37409(19) 0.0316(5) Uani 1 1 d .
C9 C 0.9288(4) 0.3663(3) -0.2547(2) 0.0220(6) Uani 1 1 d .
C10 C 0.8079(5) 0.4680(3) -0.3357(3) 0.0267(7) Uani 1 1 d .
H5 H 0.8409 0.4410 -0.4086 0.040 Uiso 1 1 calc R
H6 H 0.8421 0.5604 -0.3460 0.040 Uiso 1 1 calc R
H7 H 0.6639 0.4673 -0.3039 0.040 Uiso 1 1 calc R
C11 C 0.8645(4) 0.3921(3) -0.1344(3) 0.0227(6) Uani 1 1 d .
H8 H 0.9749 0.4222 -0.1128 0.027 Uiso 1 1 calc R
H9 H 0.7454 0.4627 -0.1277 0.027 Uiso 1 1 calc R
C12 C 0.8154(4) 0.2558(3) -0.0622(3) 0.0205(6) Uani 1 1 d .
C13 C 0.8277(4) 0.1587(3) -0.1323(2) 0.0202(6) Uani 1 1 d .
C14 C 0.8921(4) 0.2195(3) -0.2415(3) 0.0215(6) Uani 1 1 d .
C15 C 0.7672(4) 0.2215(3) 0.0510(3) 0.0223(6) Uani 1 1 d .
Br1 Br 0.74657(4) 0.35145(2) 0.13894(2) 0.02419(16) Uani 1 1 d .
C16 C 0.7335(4) 0.0823(3) 0.1107(3) 0.0227(6) Uani 1 1 d .
O3 O 0.7081(3) 0.0468(2) 0.21340(17) 0.0270(5) Uani 1 1 d .
C17 C 0.7349(4) -0.0150(3) 0.0398(3) 0.0215(6) Uani 1 1 d .
C18 C 0.7819(4) 0.0195(3) -0.0790(3) 0.0207(6) Uani 1 1 d .
C19 C 0.7797(4) -0.0796(3) -0.1389(3) 0.0237(6) Uani 1 1 d .
H10 H 0.8107 -0.0584 -0.2189 0.028 Uiso 1 1 calc R
C20 C 0.7323(4) -0.2089(3) -0.0816(3) 0.0260(7) Uani 1 1 d .
H11 H 0.7323 -0.2758 -0.1229 0.031 Uiso 1 1 calc R
C21 C 0.6848(4) -0.2418(3) 0.0352(3) 0.0258(7) Uani 1 1 d .
H12 H 0.6517 -0.3305 0.0735 0.031 Uiso 1 1 calc R
C22 C 0.6858(4) -0.1457(3) 0.0952(3) 0.0239(6) Uani 1 1 d .
H13 H 0.6528 -0.1681 0.1751 0.029 Uiso 1 1 calc R

loop_
_atom_site_aniso_label
_atom_site_aniso_U_11
_atom_site_aniso_U_22
_atom_site_aniso_U_33
_atom_site_aniso_U_23
_atom_site_aniso_U_13
_atom_site_aniso_U_12
C1 0.0217(15) 0.0220(14) 0.0210(15) -0.0029(11) -0.0036(12) -0.0057(11)
C2 0.0240(16) 0.0275(14) 0.0231(16) -0.0027(12) -0.0034(12) -0.0068(12)
C3 0.0222(16) 0.0332(16) 0.0295(17) -0.0050(13) 0.0027(13) -0.0038(12)
C4 0.0340(18) 0.0302(16) 0.0234(16) -0.0090(13) -0.0004(13) -0.0017(13)
C5 0.0343(18) 0.0243(15) 0.0268(16) -0.0054(12) -0.0034(13) -0.0060(12)
C6 0.0255(16) 0.0216(13) 0.0209(14) -0.0046(11) -0.0043(12) -0.0063(11)
C7 0.0230(16) 0.0194(13) 0.0218(15) -0.0022(11) -0.0015(12) -0.0067(11)
O1 0.0232(11) 0.0300(11) 0.0309(12) -0.0107(9) -0.0008(9) -0.0128(9)
C8 0.0254(16) 0.0238(14) 0.0246(16) -0.0065(12) -0.0032(12) -0.0061(11)
O2 0.0370(13) 0.0346(12) 0.0305(12) -0.0126(10) -0.0058(10) -0.0166(10)
C9 0.0215(15) 0.0211(13) 0.0241(15) -0.0050(11) -0.0031(12) -0.0061(11)
C10 0.0240(16) 0.0263(15) 0.0293(17) -0.0044(12) -0.0049(13) -0.0044(12)
C11 0.0213(15) 0.0212(13) 0.0267(16) -0.0080(12) -0.0016(12) -0.0061(11)
C12 0.0148(14) 0.0218(13) 0.0258(15) -0.0078(11) -0.0029(11) -0.0027(10)
C13 0.0132(13) 0.0238(13) 0.0251(15) -0.0086(11) -0.0022(11) -0.0033(10)
C14 0.0179(14) 0.0225(13) 0.0265(16) -0.0070(11) -0.0045(12) -0.0065(10)
C15 0.0167(14) 0.0229(14) 0.0278(16) -0.0075(12) -0.0003(12) -0.0064(11)
Br1 0.0251(2) 0.0242(2) 0.0243(2) -0.00960(13) -0.00007(14) -0.00648(13)
C16 0.0121(14) 0.0262(14) 0.0282(17) -0.0074(12) 0.0008(12) -0.0028(10)
O3 0.0275(12) 0.0280(11) 0.0235(12) -0.0055(9) 0.0002(9) -0.0059(8)
C17 0.0142(13) 0.0210(13) 0.0287(16) -0.0044(12) -0.0030(11) -0.0041(10)
C18 0.0123(14) 0.0230(14) 0.0274(16) -0.0073(12) -0.0022(11) -0.0038(10)
C19 0.0170(15) 0.0256(14) 0.0291(16) -0.0085(12) -0.0025(12) -0.0035(11)
C20 0.0185(15) 0.0228(14) 0.0397(18) -0.0106(13) -0.0057(13) -0.0051(11)
C21 0.0175(15) 0.0210(14) 0.0379(18) -0.0036(12) -0.0048(13) -0.0052(11)
C22 0.0162(14) 0.0266(14) 0.0275(16) -0.0052(12) -0.0016(12) -0.0038(11)

loop_
_atom_type_symbol
_atom_type_description
_atom_type_scat_dispersion_real
_atom_type_scat_dispersion_imag
_atom_type_scat_source
C C 0.0033 0.0016 'International Tables Vol C Tables 4.2.6.8 and 6.1.1.4'
H H 0.0000 0.0000 'International Tables Vol C Tables 4.2.6.8 and 6.1.1.4'
O O 0.0106 0.0060 'International Tables Vol C Tables 4.2.6.8 and 6.1.1.4'
Br Br -0.2901 2.4595 'International Tables Vol C Tables 4.2.6.8 and 6.1.1.4'

loop_
_geom_angle_atom_site_label_1
_geom_angle_atom_site_label_2
_geom_angle_atom_site_label_3
_geom_angle
C2 C1 C6 119.5(3)
C2 C1 C7 119.2(3)
C6 C1 C7 121.2(3)
C1 C2 C3 120.6(3)
C1 C2 H1 119.7
C3 C2 H1 119.7
C2 C3 C4 120.0(3)
C2 C3 H2 120.0
C4 C3 H2 120.0
C5 C4 C3 119.9(3)
C5 C4 H3 120.1
C3 C4 H3 120.1
C4 C5 C6 120.5(3)
C4 C5 H4 119.8
C6 C5 H4 119.8
C5 C6 C1 119.5(3)
C5 C6 C8 119.4(3)
C1 C6 C8 121.0(3)
O1 C7 C1 121.6(3)
O1 C7 C9 121.6(3)
C1 C7 C9 116.7(2)
O2 C8 C6 122.2(3)
O2 C8 C14 123.4(3)
C6 C8 C14 114.4(2)
C14 C9 C7 108.2(2)
C14 C9 C11 104.1(2)
C7 C9 C11 113.8(2)
C14 C9 C10 111.8(2)
C7 C9 C10 106.8(2)
C11 C9 C10 112.1(2)
C9 C10 H5 109.5
C9 C10 H6 109.5
H5 C10 H6 109.5
C9 C10 H7 109.5
H5 C10 H7 109.5
H6 C10 H7 109.5
C12 C11 C9 104.3(2)
C12 C11 H8 110.9
C9 C11 H8 110.9
C12 C11 H9 110.9
C9 C11 H9 110.9
H8 C11 H9 108.9
C15 C12 C13 122.2(3)
C15 C12 C11 127.6(3)
C13 C12 C11 110.2(3)
C14 C13 C12 108.7(2)
C14 C13 C18 131.8(3)
C12 C13 C18 119.4(3)
C13 C14 C8 132.5(3)
C13 C14 C9 112.3(2)
C8 C14 C9 115.0(3)
C12 C15 C16 121.8(3)
C12 C15 Br1 121.0(2)
C16 C15 Br1 117.2(2)
O3 C16 C15 122.3(3)
O3 C16 C17 121.6(3)
C15 C16 C17 116.1(3)
C22 C17 C18 120.0(3)
C22 C17 C16 117.2(3)
C18 C17 C16 122.8(2)
C19 C18 C17 118.7(3)
C19 C18 C13 123.8(3)
C17 C18 C13 117.5(3)
C20 C19 C18 120.0(3)
C20 C19 H10 120.0
C18 C19 H10 120.0
C21 C20 C19 121.0(3)
C21 C20 H11 119.5
C19 C20 H11 119.5
C22 C21 C20 119.7(3)
C22 C21 H12 120.2
C20 C21 H12 120.2
C21 C22 C17 120.6(3)
C21 C22 H13 119.7
C17 C22 H13 119.7

loop_
_geom_bond_atom_site_label_1
_geom_bond_atom_site_label_2
_geom_bond_distance
C1 C2 1.381(4)
C1 C6 1.408(4)
C1 C7 1.491(4)
C2 C3 1.385(4)
C2 H1 0.9500
C3 C4 1.389(5)
C3 H2 0.9500
C4 C5 1.383(5)
C4 H3 0.9500
C5 C6 1.387(4)
C5 H4 0.9500
C6 C8 1.482(4)
C7 O1 1.222(4)
C7 C9 1.532(4)
C8 O2 1.224(4)
C8 C14 1.485(4)
C9 C14 1.521(4)
C9 C11 1.537(4)
C9 C10 1.542(4)
C10 H5 0.9800
C10 H6 0.9800
C10 H7 0.9800
C11 C12 1.502(4)
C11 H8 0.9900
C11 H9 0.9900
C12 C15 1.347(4)
C12 C13 1.453(4)
C13 C14 1.357(4)
C13 C18 1.464(4)
C15 C16 1.460(4)
C15 Br1 1.883(3)
C16 O3 1.225(4)
C16 C17 1.481(4)
C17 C22 1.399(4)
C17 C18 1.413(4)
C18 C19 1.400(4)
C19 C20 1.389(4)
C19 H10 0.9500
C20 C21 1.388(5)
C20 H11 0.9500
C21 C22 1.373(4)
C21 H12 0.9500
C22 H13 0.9500

loop_
_geom_torsion_atom_site_label_1
_geom_torsion_atom_site_label_2
_geom_torsion_atom_site_label_3
_geom_torsion_atom_site_label_4
_geom_torsion
C6 C1 C2 C3 1.2(4)
C7 C1 C2 C3 -177.1(3)
C1 C2 C3 C4 0.8(5)
C2 C3 C4 C5 -1.9(5)
C3 C4 C5 C6 0.9(5)
C4 C5 C6 C1 1.1(5)
C4 C5 C6 C8 -175.6(3)
C2 C1 C6 C5 -2.1(4)
C7 C1 C6 C5 176.1(3)
C2 C1 C6 C8 174.6(3)
C7 C1 C6 C8 -7.2(4)
C2 C1 C7 O1 -7.0(4)
C6 C1 C7 O1 174.8(3)
C2 C1 C7 C9 169.6(3)
C6 C1 C7 C9 -8.6(4)
C5 C6 C8 O2 -14.3(4)
C1 C6 C8 O2 169.0(3)
C5 C6 C8 C14 166.7(3)
C1 C6 C8 C14 -10.0(4)
O1 C7 C9 C14 -144.8(3)
C1 C7 C9 C14 38.6(3)
O1 C7 C9 C11 -29.6(4)
C1 C7 C9 C11 153.8(2)
O1 C7 C9 C10 94.6(3)
C1 C7 C9 C10 -82.0(3)
C14 C9 C11 C12 5.0(3)
C7 C9 C11 C12 -112.6(3)
C10 C9 C11 C12 126.1(2)
C9 C11 C12 C15 174.1(3)
C9 C11 C12 C13 -5.5(3)
C15 C12 C13 C14 -175.9(3)
C11 C12 C13 C14 3.7(3)
C15 C12 C13 C18 1.5(4)
C11 C12 C13 C18 -178.9(2)
C12 C13 C14 C8 173.7(3)
C18 C13 C14 C8 -3.2(5)
C12 C13 C14 C9 -0.2(3)
C18 C13 C14 C9 -177.2(3)
O2 C8 C14 C13 50.6(5)
C6 C8 C14 C13 -130.3(3)
O2 C8 C14 C9 -135.5(3)
C6 C8 C14 C9 43.5(3)
C7 C9 C14 C13 118.2(3)
C11 C9 C14 C13 -3.1(3)
C10 C9 C14 C13 -124.4(3)
C7 C9 C14 C8 -56.9(3)
C11 C9 C14 C8 -178.3(2)
C10 C9 C14 C8 60.5(3)
C13 C12 C15 C16 2.9(4)
C11 C12 C15 C16 -176.6(3)
C13 C12 C15 Br1 -178.5(2)
C11 C12 C15 Br1 2.0(4)
C12 C15 C16 O3 173.0(3)
Br1 C15 C16 O3 -5.6(4)
C12 C15 C16 C17 -6.0(4)
Br1 C15 C16 C17 175.40(19)
O3 C16 C17 C22 6.3(4)
C15 C16 C17 C22 -174.6(2)
O3 C16 C17 C18 -174.1(3)
C15 C16 C17 C18 5.0(4)
C22 C17 C18 C19 -0.5(4)
C16 C17 C18 C19 179.9(3)
C22 C17 C18 C13 178.7(3)
C16 C17 C18 C13 -0.9(4)
C14 C13 C18 C19 -6.6(5)
C12 C13 C18 C19 176.7(3)
C14 C13 C18 C17 174.2(3)
C12 C13 C18 C17 -2.4(4)
C17 C18 C19 C20 -0.1(4)
C13 C18 C19 C20 -179.3(3)
C18 C19 C20 C21 0.6(4)
C19 C20 C21 C22 -0.4(4)
C20 C21 C22 C17 -0.2(4)
C18 C17 C22 C21 0.7(4)
C16 C17 C22 C21 -179.7(3)
